data_4086188
loop_
_publ_author_name
'Ai, Pengfei'
'Danopoulos, Andreas A.'
'Braunstein, Pierre'

_publ_section_title
;
 N-Phosphanyl- andN,N&#x2032;-Diphosphanyl-Substituted N-Heterocyclic
 Carbene Chromium Complexes: Synthesis, Structures, and Catalytic Ethylene
 Oligomerization
;
_journal_issue 16
_journal_name_full Organometallics
_journal_page_first 4109
_journal_paper_doi 10.1021/acs.organomet.5b00547
_journal_volume 34
_journal_year 2015
_chemical_formula_moiety 'C44 H58 Cr N2 P'
_chemical_formula_sum 'C44 H58 Cr N2 P'
_chemical_formula_weight 697.89
_chemical_name_systematic
;
 ?
;
_space_group_crystal_system triclinic
_space_group_IT_number 2
_space_group_name_Hall '-P 1'
_space_group_name_H-M_alt 'P -1'
_symmetry_space_group_name_Hall '-P 1'
_symmetry_space_group_name_H-M 'P -1'
_atom_sites_solution_hydrogens geom
_atom_sites_solution_primary direct
_atom_sites_solution_secondary difmap
_audit_creation_method SHELXL-2013
_cell_angle_alpha 80.3450(10)
_cell_angle_beta 78.2590(10)
_cell_angle_gamma 72.6140(10)
_cell_formula_units_Z 2
_cell_length_a 10.0437(3)
_cell_length_b 13.3177(4)
_cell_length_c 16.8347(6)
_cell_measurement_reflns_used 9914
_cell_measurement_temperature 173(2)
_cell_measurement_theta_max 30.08
_cell_measurement_theta_min 2.31
_cell_volume 2090.14(12)
_computing_cell_refinement 'Bruker SAINT'
_computing_data_collection 'Bruker APEX2'
_computing_data_reduction 'Bruker SAINT'
_computing_molecular_graphics 'Bruker SHELXTL'
_computing_publication_material 'Bruker SHELXTL'
_computing_structure_refinement 'SHELXL-2013 (Sheldrick, 2013)'
_computing_structure_solution 'SHELXS-2013 (Sheldrick, 2013)'
_diffrn_ambient_temperature 173(2)
_diffrn_measured_fraction_theta_full 1.000
_diffrn_measured_fraction_theta_max 0.995
_diffrn_measurement_device_type 'Bruker APEX-II CCD'
_diffrn_measurement_method '\f and \w scans'
_diffrn_radiation_type MoK\a
_diffrn_radiation_wavelength 0.71073
_diffrn_reflns_av_R_equivalents 0.0267
_diffrn_reflns_av_unetI/netI 0.0348
_diffrn_reflns_laue_measured_fraction_full 1.000
_diffrn_reflns_laue_measured_fraction_max 0.995
_diffrn_reflns_limit_h_max 14
_diffrn_reflns_limit_h_min -14
_diffrn_reflns_limit_k_max 18
_diffrn_reflns_limit_k_min -18
_diffrn_reflns_limit_l_max 23
_diffrn_reflns_limit_l_min -23
_diffrn_reflns_number 34586
_diffrn_reflns_point_group_measured_fraction_full 1.000
_diffrn_reflns_point_group_measured_fraction_max 0.995
_diffrn_reflns_theta_full 25.242
_diffrn_reflns_theta_max 30.083
_diffrn_reflns_theta_min 1.613
_diffrn_source 'fine-focus sealed tube'
_exptl_absorpt_coefficient_mu 0.342
_exptl_absorpt_correction_T_max 0.7460
_exptl_absorpt_correction_T_min 0.6705
_exptl_absorpt_correction_type multi-scan
_exptl_absorpt_process_details sadabs
_exptl_crystal_colour black
_exptl_crystal_density_diffrn 1.109
_exptl_crystal_description prism
_exptl_crystal_F_000 750
_exptl_crystal_size_max 0.420
_exptl_crystal_size_mid 0.250
_exptl_crystal_size_min 0.180
_platon_squeeze_details
;
 The residual electron density was assigned to half a molecule of the
 pentane solvent [42/2 = 21 e per asymmetric unit; half a molecule of
 C5H12 would give 21e]. 
;
_refine_diff_density_max 0.388
_refine_diff_density_min -0.280
_refine_diff_density_rms 0.048
_refine_ls_extinction_method none
_refine_ls_goodness_of_fit_ref 1.067
_refine_ls_hydrogen_treatment constr
_refine_ls_matrix_type full
_refine_ls_number_parameters 443
_refine_ls_number_reflns 12219
_refine_ls_number_restraints 0
_refine_ls_restrained_S_all 1.067
_refine_ls_R_factor_all 0.0496
_refine_ls_R_factor_gt 0.0363
_refine_ls_shift/su_max 0.001
_refine_ls_shift/su_mean 0.000
_refine_ls_structure_factor_coef Fsqd
_refine_ls_weighting_details 'w=1/[\s^2^(Fo^2^)+(0.0520P)^2^+0.1286P] where P=(Fo^2^+2Fc^2^)/3'
_refine_ls_weighting_scheme calc
_refine_ls_wR_factor_gt 0.0930
_refine_ls_wR_factor_ref 0.0971
_reflns_Friedel_coverage 0.000
_reflns_number_gt 9642
_reflns_number_total 12219
_reflns_threshold_expression 'I > 2\s(I)'
_cod_data_source_file om5b00547_si_002.cif
_cod_data_source_block shelx6
_cod_depositor_comments 'Adding full bibliography for 4086184--4086189.cif.'
_cod_database_code 4086188
_shelx_space_group_comment
;
The symmetry employed for this shelxl refinement is uniquely defined
by the following loop, which should always be used as a source of
symmetry information in preference to the above space-group names.
They are only intended as comments.
;
_shelx_estimated_absorpt_t_min 0.870
_shelx_estimated_absorpt_t_max 0.941
_shelxl_version_number 2013-4

loop_
_space_group_symop_operation_xyz
'x, y, z'
'-x, -y, -z'

loop_
_atom_site_label
_atom_site_type_symbol
_atom_site_fract_x
_atom_site_fract_y
_atom_site_fract_z
_atom_site_U_iso_or_equiv
_atom_site_adp_type
_atom_site_occupancy
_atom_site_site_symmetry_order
_atom_site_calc_flag
_atom_site_refinement_flags_posn
_atom_site_refinement_flags_adp
C1 C 0.28086(11) 0.15186(8) 0.27695(6) 0.0158(2) Uani 1 1 d . .
C2 C 0.05716(12) 0.13959(9) 0.28779(8) 0.0236(2) Uani 1 1 d . .
H2 H -0.0187 0.1122 0.2848 0.028 Uiso 1 1 calc R U
C3 C 0.04555(12) 0.23266(9) 0.31336(8) 0.0227(2) Uani 1 1 d . .
H3 H -0.0394 0.2834 0.3322 0.027 Uiso 1 1 calc R U
C4 C 0.25346(11) -0.01547(8) 0.24170(7) 0.0187(2) Uani 1 1 d . .
C5 C 0.26140(13) -0.02787(9) 0.15988(7) 0.0230(2) Uani 1 1 d . .
C6 C 0.31462(14) -0.13076(10) 0.13776(8) 0.0307(3) Uani 1 1 d . .
H6 H 0.3247 -0.1419 0.0823 0.037 Uiso 1 1 calc R U
C7 C 0.35292(15) -0.21668(10) 0.19547(9) 0.0322(3) Uani 1 1 d . .
H7 H 0.3901 -0.2859 0.1792 0.039 Uiso 1 1 calc R U
C8 C 0.33743(13) -0.20237(10) 0.27638(9) 0.0279(3) Uani 1 1 d . .
H8 H 0.3612 -0.2623 0.3155 0.033 Uiso 1 1 calc R U
C9 C 0.28744(12) -0.10136(9) 0.30184(7) 0.0219(2) Uani 1 1 d . .
C10 C 0.20382(14) 0.06322(10) 0.09737(8) 0.0278(3) Uani 1 1 d . .
H10 H 0.1883 0.1310 0.1205 0.033 Uiso 1 1 calc R U
C11 C 0.06025(18) 0.05650(14) 0.08404(11) 0.0459(4) Uani 1 1 d . .
H11A H 0.0716 -0.0121 0.0657 0.069 Uiso 1 1 calc R U
H11B H 0.0240 0.1135 0.0424 0.069 Uiso 1 1 calc R U
H11C H -0.0065 0.0638 0.1354 0.069 Uiso 1 1 calc R U
C12 C 0.30494(19) 0.06527(13) 0.01613(9) 0.0427(4) Uani 1 1 d . .
H12A H 0.3966 0.0682 0.0259 0.064 Uiso 1 1 calc R U
H12B H 0.2653 0.1278 -0.0204 0.064 Uiso 1 1 calc R U
H12C H 0.3176 0.0011 -0.0091 0.064 Uiso 1 1 calc R U
C13 C 0.26421(14) -0.08910(10) 0.39192(8) 0.0274(3) Uani 1 1 d . .
H13 H 0.2649 -0.0155 0.3969 0.033 Uiso 1 1 calc R U
C14 C 0.37858(18) -0.16622(12) 0.43694(9) 0.0409(4) Uani 1 1 d . .
H14A H 0.3674 -0.2378 0.4428 0.061 Uiso 1 1 calc R U
H14B H 0.3696 -0.1448 0.4911 0.061 Uiso 1 1 calc R U
H14C H 0.4721 -0.1655 0.4058 0.061 Uiso 1 1 calc R U
C15 C 0.11903(18) -0.10305(15) 0.43344(10) 0.0481(4) Uani 1 1 d . .
H15A H 0.0446 -0.0468 0.4101 0.072 Uiso 1 1 calc R U
H15B H 0.1073 -0.0991 0.4922 0.072 Uiso 1 1 calc R U
H15C H 0.1123 -0.1722 0.4246 0.072 Uiso 1 1 calc R U
C16 C 0.21069(13) 0.29439(10) 0.45669(7) 0.0245(2) Uani 1 1 d . .
C17 C 0.29674(19) 0.34292(15) 0.49728(9) 0.0468(4) Uani 1 1 d . .
H17A H 0.2639 0.4203 0.4877 0.070 Uiso 1 1 calc R U
H17B H 0.3971 0.3191 0.4739 0.070 Uiso 1 1 calc R U
H17C H 0.2842 0.3203 0.5562 0.070 Uiso 1 1 calc R U
C18 C 0.25427(19) 0.17364(11) 0.47892(9) 0.0414(4) Uani 1 1 d . .
H18A H 0.2425 0.1571 0.5385 0.062 Uiso 1 1 calc R U
H18B H 0.3535 0.1447 0.4553 0.062 Uiso 1 1 calc R U
H18C H 0.1946 0.1422 0.4572 0.062 Uiso 1 1 calc R U
C19 C 0.05378(15) 0.33648(12) 0.48994(9) 0.0369(3) Uani 1 1 d . .
H19A H 0.0367 0.3144 0.5488 0.055 Uiso 1 1 calc R U
H19B H -0.0018 0.3081 0.4624 0.055 Uiso 1 1 calc R U
H19C H 0.0257 0.4140 0.4800 0.055 Uiso 1 1 calc R U
C20 C 0.18784(13) 0.45482(9) 0.29799(8) 0.0234(2) Uani 1 1 d . .
C21 C 0.02669(14) 0.49301(11) 0.30794(9) 0.0343(3) Uani 1 1 d . .
H21A H -0.0021 0.5665 0.2830 0.051 Uiso 1 1 calc R U
H21B H -0.0134 0.4889 0.3662 0.051 Uiso 1 1 calc R U
H21C H -0.0078 0.4481 0.2810 0.051 Uiso 1 1 calc R U
C22 C 0.24342(17) 0.53042(11) 0.33412(10) 0.0389(3) Uani 1 1 d . .
H22A H 0.2237 0.6001 0.3018 0.058 Uiso 1 1 calc R U
H22B H 0.3457 0.5018 0.3328 0.058 Uiso 1 1 calc R U
H22C H 0.1963 0.5375 0.3907 0.058 Uiso 1 1 calc R U
C23 C 0.24956(16) 0.45503(12) 0.20676(9) 0.0370(3) Uani 1 1 d . .
H23A H 0.2187 0.4047 0.1836 0.055 Uiso 1 1 calc R U
H23B H 0.3531 0.4343 0.1999 0.055 Uiso 1 1 calc R U
H23C H 0.2164 0.5262 0.1785 0.055 Uiso 1 1 calc R U
C24 C 0.57253(13) 0.02294(10) 0.33614(8) 0.0289(3) Uani 1 1 d . .
H24A H 0.6008 0.0378 0.3850 0.035 Uiso 1 1 calc R U
H24B H 0.4931 -0.0094 0.3555 0.035 Uiso 1 1 calc R U
C25 C 0.69301(13) -0.05639(9) 0.29535(8) 0.0253(3) Uani 1 1 d . .
C26 C 0.83331(13) -0.06468(10) 0.30079(9) 0.0305(3) Uani 1 1 d . .
H26 H 0.8516 -0.0200 0.3333 0.037 Uiso 1 1 calc R U
C27 C 0.94591(15) -0.13615(12) 0.26022(11) 0.0406(4) Uani 1 1 d . .
H27 H 1.0399 -0.1395 0.2649 0.049 Uiso 1 1 calc R U
C28 C 0.92268(17) -0.20269(12) 0.21289(11) 0.0442(4) Uani 1 1 d . .
H28 H 1.0000 -0.2511 0.1843 0.053 Uiso 1 1 calc R U
C29 C 0.78438(18) -0.19772(12) 0.20772(10) 0.0421(4) Uani 1 1 d . .
H29 H 0.7669 -0.2439 0.1762 0.050 Uiso 1 1 calc R U
C30 C 0.67206(15) -0.12569(11) 0.24829(9) 0.0342(3) Uani 1 1 d . .
H30 H 0.5783 -0.1233 0.2440 0.041 Uiso 1 1 calc R U
C31 C 0.57417(13) 0.11329(9) 0.15285(7) 0.0242(2) Uani 1 1 d . .
H31A H 0.6750 0.0728 0.1496 0.029 Uiso 1 1 calc R U
H31B H 0.5202 0.0662 0.1437 0.029 Uiso 1 1 calc R U
C32 C 0.55790(13) 0.20680(9) 0.09106(7) 0.0227(2) Uani 1 1 d . .
C33 C 0.42663(14) 0.26203(11) 0.06783(8) 0.0309(3) Uani 1 1 d . .
H33 H 0.3454 0.2392 0.0932 0.037 Uiso 1 1 calc R U
C34 C 0.41232(18) 0.34913(12) 0.00878(9) 0.0405(3) Uani 1 1 d . .
H34 H 0.3221 0.3846 -0.0059 0.049 Uiso 1 1 calc R U
C35 C 0.52786(19) 0.38446(11) -0.02864(9) 0.0397(3) Uani 1 1 d . .
H35 H 0.5181 0.4433 -0.0698 0.048 Uiso 1 1 calc R U
C36 C 0.65801(18) 0.33353(12) -0.00571(9) 0.0386(3) Uani 1 1 d . .
H36 H 0.7379 0.3584 -0.0304 0.046 Uiso 1 1 calc R U
C37 C 0.67284(14) 0.24645(11) 0.05310(8) 0.0297(3) Uani 1 1 d . .
H37 H 0.7633 0.2126 0.0681 0.036 Uiso 1 1 calc R U
C38 C 0.67516(13) 0.22321(10) 0.27227(9) 0.0290(3) Uani 1 1 d . .
H38A H 0.7231 0.1770 0.3165 0.035 Uiso 1 1 calc R U
H38B H 0.7417 0.2099 0.2205 0.035 Uiso 1 1 calc R U
C39 C 0.65775(12) 0.33396(10) 0.28536(8) 0.0232(2) Uani 1 1 d . .
C40 C 0.65273(15) 0.36196(11) 0.36256(8) 0.0315(3) Uani 1 1 d . .
H40 H 0.6585 0.3087 0.4080 0.038 Uiso 1 1 calc R U
C41 C 0.63953(16) 0.46564(13) 0.37479(10) 0.0419(4) Uani 1 1 d . .
H41 H 0.6356 0.4821 0.4281 0.050 Uiso 1 1 calc R U
C42 C 0.63208(16) 0.54472(12) 0.30982(12) 0.0454(4) Uani 1 1 d . .
H42 H 0.6249 0.6152 0.3178 0.054 Uiso 1 1 calc R U
C43 C 0.63531(16) 0.51953(12) 0.23374(11) 0.0417(4) Uani 1 1 d . .
H43 H 0.6295 0.5733 0.1887 0.050 Uiso 1 1 calc R U
C44 C 0.64692(15) 0.41660(11) 0.22144(9) 0.0321(3) Uani 1 1 d . .
H44 H 0.6475 0.4018 0.1681 0.039 Uiso 1 1 calc R U
N1 N 0.20052(10) 0.09074(7) 0.26644(6) 0.01727(18) Uani 1 1 d . .
N2 N 0.18338(9) 0.23992(7) 0.30661(6) 0.01700(18) Uani 1 1 d . .
P1 P 0.26673(3) 0.31689(2) 0.34330(2) 0.01712(7) Uani 1 1 d . .
Cr1 Cr 0.49713(2) 0.16816(2) 0.26661(2) 0.01742(5) Uani 1 1 d . .

loop_
_atom_site_aniso_label
_atom_site_aniso_U_11
_atom_site_aniso_U_22
_atom_site_aniso_U_33
_atom_site_aniso_U_23
_atom_site_aniso_U_13
_atom_site_aniso_U_12
C1 0.0168(5) 0.0155(5) 0.0153(5) -0.0019(4) -0.0034(4) -0.0042(4)
C2 0.0139(5) 0.0261(6) 0.0327(6) -0.0081(5) -0.0038(4) -0.0061(4)
C3 0.0131(5) 0.0239(6) 0.0309(6) -0.0071(5) -0.0023(4) -0.0034(4)
C4 0.0152(5) 0.0172(5) 0.0257(6) -0.0065(4) -0.0037(4) -0.0049(4)
C5 0.0207(6) 0.0238(6) 0.0258(6) -0.0075(5) -0.0044(5) -0.0052(4)
C6 0.0329(7) 0.0283(6) 0.0317(7) -0.0147(5) -0.0057(5) -0.0032(5)
C7 0.0315(7) 0.0201(6) 0.0452(8) -0.0145(5) -0.0069(6) -0.0011(5)
C8 0.0261(6) 0.0184(5) 0.0403(7) -0.0025(5) -0.0107(5) -0.0047(5)
C9 0.0192(6) 0.0207(5) 0.0284(6) -0.0032(4) -0.0065(4) -0.0075(4)
C10 0.0311(7) 0.0278(6) 0.0241(6) -0.0063(5) -0.0079(5) -0.0036(5)
C11 0.0417(9) 0.0483(9) 0.0516(10) 0.0004(7) -0.0255(8) -0.0097(7)
C12 0.0541(10) 0.0434(8) 0.0256(7) -0.0086(6) -0.0019(6) -0.0067(7)
C13 0.0327(7) 0.0257(6) 0.0271(6) 0.0003(5) -0.0083(5) -0.0123(5)
C14 0.0549(10) 0.0353(8) 0.0355(8) 0.0101(6) -0.0203(7) -0.0160(7)
C15 0.0441(9) 0.0677(11) 0.0353(8) -0.0093(8) 0.0045(7) -0.0251(8)
C16 0.0297(7) 0.0250(6) 0.0192(5) -0.0071(5) -0.0022(5) -0.0066(5)
C17 0.0560(10) 0.0664(11) 0.0303(8) -0.0125(7) -0.0119(7) -0.0282(9)
C18 0.0601(10) 0.0293(7) 0.0237(7) 0.0006(5) -0.0018(6) -0.0011(7)
C19 0.0351(8) 0.0428(8) 0.0279(7) -0.0090(6) 0.0080(6) -0.0091(6)
C20 0.0228(6) 0.0157(5) 0.0297(6) -0.0023(4) -0.0017(5) -0.0045(4)
C21 0.0257(7) 0.0254(6) 0.0449(8) 0.0014(6) -0.0055(6) -0.0001(5)
C22 0.0432(9) 0.0222(6) 0.0558(10) -0.0064(6) -0.0116(7) -0.0123(6)
C23 0.0407(8) 0.0326(7) 0.0304(7) 0.0041(6) 0.0000(6) -0.0074(6)
C24 0.0213(6) 0.0322(7) 0.0304(7) 0.0061(5) -0.0052(5) -0.0078(5)
C25 0.0209(6) 0.0226(6) 0.0300(6) 0.0106(5) -0.0075(5) -0.0076(5)
C26 0.0226(6) 0.0293(6) 0.0394(7) 0.0063(5) -0.0094(5) -0.0095(5)
C27 0.0219(7) 0.0358(8) 0.0588(10) 0.0057(7) -0.0065(6) -0.0062(6)
C28 0.0348(8) 0.0290(7) 0.0573(10) 0.0002(7) 0.0009(7) 0.0001(6)
C29 0.0459(9) 0.0280(7) 0.0520(9) -0.0023(6) -0.0120(7) -0.0083(6)
C30 0.0281(7) 0.0293(7) 0.0462(8) 0.0040(6) -0.0123(6) -0.0097(5)
C31 0.0265(6) 0.0234(6) 0.0215(6) -0.0045(5) -0.0007(5) -0.0061(5)
C32 0.0252(6) 0.0241(6) 0.0187(5) -0.0076(4) -0.0007(4) -0.0057(5)
C33 0.0276(7) 0.0346(7) 0.0297(7) -0.0061(5) -0.0039(5) -0.0067(5)
C34 0.0454(9) 0.0339(7) 0.0378(8) -0.0036(6) -0.0163(7) 0.0019(6)
C35 0.0646(11) 0.0274(7) 0.0279(7) 0.0001(5) -0.0120(7) -0.0125(7)
C36 0.0538(10) 0.0415(8) 0.0270(7) -0.0028(6) -0.0007(6) -0.0274(7)
C37 0.0277(7) 0.0374(7) 0.0251(6) -0.0039(5) -0.0032(5) -0.0114(5)
C38 0.0181(6) 0.0290(6) 0.0427(8) -0.0096(6) -0.0063(5) -0.0068(5)
C39 0.0140(5) 0.0292(6) 0.0284(6) -0.0049(5) -0.0031(4) -0.0085(4)
C40 0.0304(7) 0.0383(7) 0.0296(7) -0.0035(6) -0.0061(5) -0.0144(6)
C41 0.0349(8) 0.0540(9) 0.0461(9) -0.0251(7) -0.0059(6) -0.0158(7)
C42 0.0313(8) 0.0301(7) 0.0788(12) -0.0157(8) -0.0086(8) -0.0095(6)
C43 0.0341(8) 0.0308(7) 0.0573(10) 0.0073(7) -0.0093(7) -0.0100(6)
C44 0.0301(7) 0.0359(7) 0.0296(7) -0.0010(6) -0.0054(5) -0.0092(6)
N1 0.0151(4) 0.0173(4) 0.0205(5) -0.0052(4) -0.0035(3) -0.0039(3)
N2 0.0137(4) 0.0170(4) 0.0204(5) -0.0051(3) -0.0017(3) -0.0035(3)
P1 0.01498(14) 0.01657(13) 0.02030(14) -0.00520(10) -0.00145(10) -0.00432(10)
Cr1 0.01379(9) 0.01866(9) 0.02043(10) -0.00450(7) -0.00242(6) -0.00438(7)

loop_
_atom_type_symbol
_atom_type_description
_atom_type_scat_dispersion_real
_atom_type_scat_dispersion_imag
_atom_type_scat_source
C C 0.0033 0.0016 'International Tables Vol C Tables 4.2.6.8 and 6.1.1.4'
H H 0.0000 0.0000 'International Tables Vol C Tables 4.2.6.8 and 6.1.1.4'
N N 0.0061 0.0033 'International Tables Vol C Tables 4.2.6.8 and 6.1.1.4'
P P 0.1023 0.0942 'International Tables Vol C Tables 4.2.6.8 and 6.1.1.4'
Cr Cr 0.3209 0.6236 'International Tables Vol C Tables 4.2.6.8 and 6.1.1.4'

loop_
_geom_angle_atom_site_label_1
_geom_angle_atom_site_label_2
_geom_angle_atom_site_label_3
_geom_angle
N1 C1 N2 103.85(9)
N1 C1 Cr1 146.58(8)
N2 C1 Cr1 109.58(7)
C3 C2 N1 107.43(10)
C3 C2 H2 126.3
N1 C2 H2 126.3
C2 C3 N2 106.27(10)
C2 C3 H3 126.9
N2 C3 H3 126.9
C5 C4 C9 122.90(10)
C5 C4 N1 118.57(10)
C9 C4 N1 118.45(10)
C6 C5 C4 117.21(11)
C6 C5 C10 119.70(11)
C4 C5 C10 122.88(10)
C7 C6 C5 120.98(12)
C7 C6 H6 119.5
C5 C6 H6 119.5
C8 C7 C6 120.42(11)
C8 C7 H7 119.8
C6 C7 H7 119.8
C7 C8 C9 121.17(12)
C7 C8 H8 119.4
C9 C8 H8 119.4
C8 C9 C4 117.19(11)
C8 C9 C13 119.67(11)
C4 C9 C13 123.04(10)
C5 C10 C12 112.98(11)
C5 C10 C11 109.00(11)
C12 C10 C11 110.56(12)
C5 C10 H10 108.0
C12 C10 H10 108.0
C11 C10 H10 108.0
C10 C11 H11A 109.5
C10 C11 H11B 109.5
H11A C11 H11B 109.5
C10 C11 H11C 109.5
H11A C11 H11C 109.5
H11B C11 H11C 109.5
C10 C12 H12A 109.5
C10 C12 H12B 109.5
H12A C12 H12B 109.5
C10 C12 H12C 109.5
H12A C12 H12C 109.5
H12B C12 H12C 109.5
C9 C13 C14 113.38(12)
C9 C13 C15 110.14(11)
C14 C13 C15 109.33(12)
C9 C13 H13 107.9
C14 C13 H13 107.9
C15 C13 H13 107.9
C13 C14 H14A 109.5
C13 C14 H14B 109.5
H14A C14 H14B 109.5
C13 C14 H14C 109.5
H14A C14 H14C 109.5
H14B C14 H14C 109.5
C13 C15 H15A 109.5
C13 C15 H15B 109.5
H15A C15 H15B 109.5
C13 C15 H15C 109.5
H15A C15 H15C 109.5
H15B C15 H15C 109.5
C19 C16 C17 109.26(12)
C19 C16 C18 108.31(11)
C17 C16 C18 108.62(12)
C19 C16 P1 117.21(9)
C17 C16 P1 107.56(10)
C18 C16 P1 105.58(8)
C16 C17 H17A 109.5
C16 C17 H17B 109.5
H17A C17 H17B 109.5
C16 C17 H17C 109.5
H17A C17 H17C 109.5
H17B C17 H17C 109.5
C16 C18 H18A 109.5
C16 C18 H18B 109.5
H18A C18 H18B 109.5
C16 C18 H18C 109.5
H18A C18 H18C 109.5
H18B C18 H18C 109.5
C16 C19 H19A 109.5
C16 C19 H19B 109.5
H19A C19 H19B 109.5
C16 C19 H19C 109.5
H19A C19 H19C 109.5
H19B C19 H19C 109.5
C21 C20 C23 109.18(11)
C21 C20 C22 109.69(11)
C23 C20 C22 108.62(11)
C21 C20 P1 116.90(9)
C23 C20 P1 104.19(8)
C22 C20 P1 107.91(9)
C20 C21 H21A 109.5
C20 C21 H21B 109.5
H21A C21 H21B 109.5
C20 C21 H21C 109.5
H21A C21 H21C 109.5
H21B C21 H21C 109.5
C20 C22 H22A 109.5
C20 C22 H22B 109.5
H22A C22 H22B 109.5
C20 C22 H22C 109.5
H22A C22 H22C 109.5
H22B C22 H22C 109.5
C20 C23 H23A 109.5
C20 C23 H23B 109.5
H23A C23 H23B 109.5
C20 C23 H23C 109.5
H23A C23 H23C 109.5
H23B C23 H23C 109.5
C25 C24 Cr1 117.07(9)
C25 C24 H24A 108.0
Cr1 C24 H24A 108.0
C25 C24 H24B 108.0
Cr1 C24 H24B 108.0
H24A C24 H24B 107.3
C30 C25 C26 116.70(12)
C30 C25 C24 121.40(12)
C26 C25 C24 121.90(12)
C27 C26 C25 121.82(14)
C27 C26 H26 119.1
C25 C26 H26 119.1
C28 C27 C26 120.45(14)
C28 C27 H27 119.8
C26 C27 H27 119.8
C27 C28 C29 118.98(14)
C27 C28 H28 120.5
C29 C28 H28 120.5
C30 C29 C28 120.28(15)
C30 C29 H29 119.9
C28 C29 H29 119.9
C29 C30 C25 121.75(13)
C29 C30 H30 119.1
C25 C30 H30 119.1
C32 C31 Cr1 107.20(8)
C32 C31 H31A 110.3
Cr1 C31 H31A 110.3
C32 C31 H31B 110.3
Cr1 C31 H31B 110.3
H31A C31 H31B 108.5
C33 C32 C37 116.30(12)
C33 C32 C31 121.95(11)
C37 C32 C31 121.75(11)
C34 C33 C32 121.69(13)
C34 C33 H33 119.2
C32 C33 H33 119.2
C35 C34 C33 120.52(14)
C35 C34 H34 119.7
C33 C34 H34 119.7
C34 C35 C36 119.27(13)
C34 C35 H35 120.4
C36 C35 H35 120.4
C35 C36 C37 120.40(14)
C35 C36 H36 119.8
C37 C36 H36 119.8
C36 C37 C32 121.79(13)
C36 C37 H37 119.1
C32 C37 H37 119.1
C39 C38 Cr1 121.57(8)
C39 C38 H38A 106.9
Cr1 C38 H38A 106.9
C39 C38 H38B 106.9
Cr1 C38 H38B 106.9
H38A C38 H38B 106.7
C40 C39 C44 115.94(12)
C40 C39 C38 121.77(12)
C44 C39 C38 122.29(12)
C41 C40 C39 121.93(14)
C41 C40 H40 119.0
C39 C40 H40 119.0
C42 C41 C40 120.44(14)
C42 C41 H41 119.8
C40 C41 H41 119.8
C43 C42 C41 118.75(14)
C43 C42 H42 120.6
C41 C42 H42 120.6
C42 C43 C44 120.99(15)
C42 C43 H43 119.5
C44 C43 H43 119.5
C43 C44 C39 121.93(13)
C43 C44 H44 119.0
C39 C44 H44 119.0
C1 N1 C2 111.32(9)
C1 N1 C4 125.82(9)
C2 N1 C4 122.73(9)
C1 N2 C3 111.13(9)
C1 N2 P1 110.74(7)
C3 N2 P1 136.71(8)
N2 P1 C20 104.06(5)
N2 P1 C16 102.38(5)
C20 P1 C16 113.40(5)
N2 P1 Cr1 77.84(3)
C20 P1 Cr1 125.56(4)
C16 P1 Cr1 119.27(4)
C31 Cr1 C24 96.41(5)
C31 Cr1 C38 96.22(5)
C24 Cr1 C38 93.38(5)
C31 Cr1 C1 96.34(5)
C24 Cr1 C1 94.99(4)
C38 Cr1 C1 164.02(4)
C31 Cr1 P1 139.57(4)
C24 Cr1 P1 116.98(4)
C38 Cr1 P1 103.40(4)
C1 Cr1 P1 60.64(3)

loop_
_geom_bond_atom_site_label_1
_geom_bond_atom_site_label_2
_geom_bond_distance
C1 N1 1.3579(13)
C1 N2 1.3764(13)
C1 Cr1 2.2160(11)
C2 C3 1.3444(16)
C2 N1 1.3906(14)
C2 H2 0.9500
C3 N2 1.3967(14)
C3 H3 0.9500
C4 C5 1.3981(16)
C4 C9 1.4031(16)
C4 N1 1.4543(13)
C5 C6 1.3979(16)
C5 C10 1.5210(17)
C6 C7 1.3847(19)
C6 H6 0.9500
C7 C8 1.3781(19)
C7 H7 0.9500
C8 C9 1.3956(16)
C8 H8 0.9500
C9 C13 1.5156(17)
C10 C12 1.5302(19)
C10 C11 1.534(2)
C10 H10 1.0000
C11 H11A 0.9800
C11 H11B 0.9800
C11 H11C 0.9800
C12 H12A 0.9800
C12 H12B 0.9800
C12 H12C 0.9800
C13 C14 1.5287(19)
C13 C15 1.534(2)
C13 H13 1.0000
C14 H14A 0.9800
C14 H14B 0.9800
C14 H14C 0.9800
C15 H15A 0.9800
C15 H15B 0.9800
C15 H15C 0.9800
C16 C19 1.5263(19)
C16 C17 1.5343(19)
C16 C18 1.5369(18)
C16 P1 1.8767(12)
C17 H17A 0.9800
C17 H17B 0.9800
C17 H17C 0.9800
C18 H18A 0.9800
C18 H18B 0.9800
C18 H18C 0.9800
C19 H19A 0.9800
C19 H19B 0.9800
C19 H19C 0.9800
C20 C21 1.5274(18)
C20 C23 1.5347(18)
C20 C22 1.5409(18)
C20 P1 1.8682(12)
C21 H21A 0.9800
C21 H21B 0.9800
C21 H21C 0.9800
C22 H22A 0.9800
C22 H22B 0.9800
C22 H22C 0.9800
C23 H23A 0.9800
C23 H23B 0.9800
C23 H23C 0.9800
C24 C25 1.4809(18)
C24 Cr1 2.1000(12)
C24 H24A 0.9900
C24 H24B 0.9900
C25 C30 1.3974(19)
C25 C26 1.4008(17)
C26 C27 1.383(2)
C26 H26 0.9500
C27 C28 1.382(2)
C27 H27 0.9500
C28 C29 1.391(2)
C28 H28 0.9500
C29 C30 1.385(2)
C29 H29 0.9500
C30 H30 0.9500
C31 C32 1.4741(16)
C31 Cr1 2.0805(12)
C31 H31A 0.9900
C31 H31B 0.9900
C32 C33 1.4022(18)
C32 C37 1.4038(18)
C33 C34 1.388(2)
C33 H33 0.9500
C34 C35 1.376(2)
C34 H34 0.9500
C35 C36 1.380(2)
C35 H35 0.9500
C36 C37 1.3853(19)
C36 H36 0.9500
C37 H37 0.9500
C38 C39 1.4810(17)
C38 Cr1 2.1495(12)
C38 H38A 0.9900
C38 H38B 0.9900
C39 C40 1.3984(18)
C39 C44 1.4000(18)
C40 C41 1.393(2)
C40 H40 0.9500
C41 C42 1.382(2)
C41 H41 0.9500
C42 C43 1.369(2)
C42 H42 0.9500
C43 C44 1.388(2)
C43 H43 0.9500
C44 H44 0.9500
N2 P1 1.7517(9)
P1 Cr1 2.8014(3)

loop_
_geom_torsion_atom_site_label_1
_geom_torsion_atom_site_label_2
_geom_torsion_atom_site_label_3
_geom_torsion_atom_site_label_4
_geom_torsion
N1 C2 C3 N2 0.47(13)
C9 C4 C5 C6 -4.26(17)
N1 C4 C5 C6 179.11(10)
C9 C4 C5 C10 170.44(11)
N1 C4 C5 C10 -6.19(17)
C4 C5 C6 C7 2.21(19)
C10 C5 C6 C7 -172.67(12)
C5 C6 C7 C8 0.9(2)
C6 C7 C8 C9 -2.1(2)
C7 C8 C9 C4 0.16(18)
C7 C8 C9 C13 176.67(12)
C5 C4 C9 C8 3.10(17)
N1 C4 C9 C8 179.74(10)
C5 C4 C9 C13 -173.28(11)
N1 C4 C9 C13 3.36(16)
C6 C5 C10 C12 -49.81(17)
C4 C5 C10 C12 135.62(13)
C6 C5 C10 C11 73.53(15)
C4 C5 C10 C11 -101.05(14)
C8 C9 C13 C14 39.29(16)
C4 C9 C13 C14 -144.42(12)
C8 C9 C13 C15 -83.57(15)
C4 C9 C13 C15 92.72(14)
Cr1 C24 C25 C30 -85.34(13)
Cr1 C24 C25 C26 93.60(13)
C30 C25 C26 C27 1.42(19)
C24 C25 C26 C27 -177.57(12)
C25 C26 C27 C28 -0.4(2)
C26 C27 C28 C29 -1.0(2)
C27 C28 C29 C30 1.2(2)
C28 C29 C30 C25 -0.1(2)
C26 C25 C30 C29 -1.19(19)
C24 C25 C30 C29 177.81(13)
Cr1 C31 C32 C33 -76.72(12)
Cr1 C31 C32 C37 102.30(12)
C37 C32 C33 C34 1.87(19)
C31 C32 C33 C34 -179.07(12)
C32 C33 C34 C35 -0.4(2)
C33 C34 C35 C36 -1.2(2)
C34 C35 C36 C37 1.3(2)
C35 C36 C37 C32 0.2(2)
C33 C32 C37 C36 -1.75(19)
C31 C32 C37 C36 179.19(12)
Cr1 C38 C39 C40 98.04(13)
Cr1 C38 C39 C44 -82.69(14)
C44 C39 C40 C41 -0.77(19)
C38 C39 C40 C41 178.54(12)
C39 C40 C41 C42 -0.5(2)
C40 C41 C42 C43 1.2(2)
C41 C42 C43 C44 -0.5(2)
C42 C43 C44 C39 -0.9(2)
C40 C39 C44 C43 1.48(19)
C38 C39 C44 C43 -177.83(12)
N2 C1 N1 C2 0.80(12)
Cr1 C1 N1 C2 -179.30(11)
N2 C1 N1 C4 -175.16(10)
Cr1 C1 N1 C4 4.7(2)
C3 C2 N1 C1 -0.82(14)
C3 C2 N1 C4 175.28(10)
C5 C4 N1 C1 -99.32(13)
C9 C4 N1 C1 83.89(14)
C5 C4 N1 C2 85.16(14)
C9 C4 N1 C2 -91.63(13)
N1 C1 N2 C3 -0.49(12)
Cr1 C1 N2 C3 179.56(7)
N1 C1 N2 P1 168.24(7)
Cr1 C1 N2 P1 -11.70(9)
C2 C3 N2 C1 0.01(13)
C2 C3 N2 P1 -164.53(10)
C1 N2 P1 C20 132.90(8)
C3 N2 P1 C20 -62.51(12)
C1 N2 P1 C16 -108.79(8)
C3 N2 P1 C16 55.79(12)
C1 N2 P1 Cr1 8.90(7)
C3 N2 P1 Cr1 173.48(12)
C21 C20 P1 N2 50.05(11)
C23 C20 P1 N2 -70.50(9)
C22 C20 P1 N2 174.17(9)
C21 C20 P1 C16 -60.39(11)
C23 C20 P1 C16 179.06(9)
C22 C20 P1 C16 63.73(11)
C21 C20 P1 Cr1 135.01(9)
C23 C20 P1 Cr1 14.46(11)
C22 C20 P1 Cr1 -100.87(9)
C19 C16 P1 N2 -65.81(10)
C17 C16 P1 N2 170.72(10)
C18 C16 P1 N2 54.87(10)
C19 C16 P1 C20 45.67(11)
C17 C16 P1 C20 -77.81(11)
C18 C16 P1 C20 166.34(9)
C19 C16 P1 Cr1 -148.67(9)
C17 C16 P1 Cr1 87.85(10)
C18 C16 P1 Cr1 -28.00(11)

loop_
_platon_squeeze_void_nr
_platon_squeeze_void_average_x
_platon_squeeze_void_average_y
_platon_squeeze_void_average_z
_platon_squeeze_void_volume
_platon_squeeze_void_count_electrons
1 0.000 0.500 0.000 173.8 42.3
